data_4078391
loop_
_publ_author_name
'Dreos, Renata'
'Herlinger, Erwin'
'Tauzher, Giovanni'
'Vuano, Sara'
'Nardin, Giorgio'
'Randaccio, Lucio'

_publ_section_title
;
 Synthesis, Characterization, and Reactivity of a New Mononuclear
 Benzyl&#x2212;Cobalt Complex Containing Mixed Tridentate
 Imino&#x2212;Oxime and Diamine Ligands
;
_journal_issue 11
_journal_name_full Organometallics
_journal_page_first 2366
_journal_paper_doi 10.1021/om970967k
_journal_volume 17
_journal_year 1998
_chemical_formula_moiety '[C6H5CH2Co(C11H14N3O)(C11H19N3)]ClO4'
_chemical_formula_sum 'C29 H40 Cl Co N6 O5'
_chemical_formula_weight 647.04
_chemical_name_common '[C6H5CH2Co(L)(LR)]ClO4'
_chemical_name_systematic
; 
 ? 
;
_space_group_IT_number 14
_symmetry_cell_setting monoclinic
_symmetry_space_group_name_Hall '-P 2yn'
_symmetry_space_group_name_H-M 'P 1 21/n 1'
_atom_sites_solution_hydrogens geom
_atom_sites_solution_primary direct
_atom_sites_solution_secondary difmap
_audit_creation_method SHELXL
_cell_angle_alpha 90.00
_cell_angle_beta 90.56(2)
_cell_angle_gamma 90.00
_cell_formula_units_Z 4
_cell_length_a 9.515(2)
_cell_length_b 28.120(8)
_cell_length_c 11.442(2)
_cell_measurement_reflns_used 25
_cell_measurement_temperature 293(2)
_cell_volume 3061.3(12)
_computing_structure_refinement 'SHELXL-96 (Sheldrick, 1996)'
_computing_structure_solution 'SHELXS-96 (Sheldrick, 1990)'
_diffrn_ambient_temperature 293(2)
_diffrn_radiation_monochromator graphite
_diffrn_radiation_source 'fine-focus sealed tube'
_diffrn_radiation_type MoK\a
_diffrn_radiation_wavelength 0.71073
_diffrn_reflns_av_R_equivalents 0.0418
_diffrn_reflns_av_sigmaI/netI 0.3170
_diffrn_reflns_limit_h_max 12
_diffrn_reflns_limit_h_min -12
_diffrn_reflns_limit_k_max 37
_diffrn_reflns_limit_k_min 0
_diffrn_reflns_limit_l_max 15
_diffrn_reflns_limit_l_min 0
_diffrn_reflns_number 7718
_diffrn_reflns_theta_max 27.99
_diffrn_reflns_theta_min 2.26
_exptl_absorpt_coefficient_mu 0.696
_exptl_crystal_colour red-brown
_exptl_crystal_density_diffrn 1.402
_exptl_crystal_density_meas 1.4
_exptl_crystal_F_000 1360
_exptl_crystal_size_max '0.80 mm'
_exptl_crystal_size_mid '0.35 m'
_exptl_crystal_size_min '0.20 mm'
_refine_diff_density_max 0.517
_refine_diff_density_min -0.375
_refine_diff_density_rms 0.078
_refine_ls_extinction_method none
_refine_ls_goodness_of_fit_all 0.858
_refine_ls_goodness_of_fit_obs 1.202
_refine_ls_matrix_type full
_refine_ls_number_parameters 393
_refine_ls_number_reflns 7370
_refine_ls_number_restraints 0
_refine_ls_restrained_S_all 0.858
_refine_ls_restrained_S_obs 1.202
_refine_ls_R_factor_all 0.2685
_refine_ls_R_factor_obs 0.0835
_refine_ls_shift/esd_max 0.167
_refine_ls_shift/esd_mean 0.026
_refine_ls_structure_factor_coef Fsqd
_refine_ls_weighting_details 'w=1/[\s^2^(Fo^2^)+(0.0937P)^2^+0.7221P] where P=(Fo^2^+2Fc^2^)/3''
_refine_ls_weighting_scheme calc
_refine_ls_wR_factor_all 0.2014
_refine_ls_wR_factor_obs 0.1710
_reflns_number_observed 2914
_reflns_number_total 7370
_reflns_observed_criterion >2sigma(I)
_cod_data_source_file om970967k.cif
_cod_data_source_block benzco
_cod_depositor_comments
;
The following automatic conversions were performed:

'_symmetry_cell_setting' value 'Monoclinic' changed to 'monoclinic'
according to /home/saulius/struct/CIF-dictionaries/cif_core.dic
dictionary named 'cif_core.dic' version 2.4.1 from 2010-06-29.

Automatic conversion script
Id: cif_fix_values 1715 2011-07-08 13:25:40Z adriana 

The following automatic conversions were performed:

'_refine_ls_weighting_scheme' value 'calc
w=1/[\s^2^(Fo^2^)+(0.0937P)^2^+0.7221P] where P=(Fo^2^+2Fc^2^)/3''
was changed to 'calc'. New tag '_refine_ls_weighting_details' was
created. The value of the new tag was set to
'w=1/[\s^2^(Fo^2^)+(0.0937P)^2^+0.7221P] where P=(Fo^2^+2Fc^2^)/3''.

Automatic conversion script
Id: cif_fix_values 3143 2015-03-26 13:38:13Z robertas 
;
_cod_database_code 4078391

loop_
_symmetry_equiv_pos_as_xyz
'x, y, z'
'x+1/2, -y+1/2, z+1/2'
'-x, -y, -z'
'-x-1/2, y-1/2, -z-1/2'

loop_
_atom_site_aniso_label
_atom_site_aniso_U_11
_atom_site_aniso_U_22
_atom_site_aniso_U_33
_atom_site_aniso_U_23
_atom_site_aniso_U_13
_atom_site_aniso_U_12
Co 0.0423(4) 0.0520(5) 0.0296(3) -0.0019(4) -0.0017(3) -0.0004(4)
O1 0.077(3) 0.064(3) 0.053(3) 0.007(2) 0.022(2) -0.003(2)
N1 0.041(3) 0.054(3) 0.047(3) 0.000(2) -0.001(2) -0.003(2)
N2 0.045(3) 0.049(3) 0.032(2) -0.008(2) -0.001(2) 0.001(2)
N3 0.041(3) 0.050(3) 0.040(2) 0.001(2) -0.001(2) -0.002(2)
N4 0.049(3) 0.055(3) 0.038(3) 0.001(2) 0.003(2) 0.003(2)
N5 0.054(3) 0.074(4) 0.035(3) -0.006(2) 0.000(2) -0.004(3)
N6 0.079(4) 0.090(4) 0.049(3) 0.012(3) -0.009(3) 0.009(3)
C1 0.048(4) 0.053(4) 0.074(4) -0.009(3) -0.015(3) 0.001(3)
C2 0.047(4) 0.062(5) 0.109(6) -0.015(4) -0.011(4) -0.002(4)
C3 0.061(5) 0.059(5) 0.128(7) 0.007(5) 0.019(5) -0.017(4)
C4 0.054(4) 0.058(4) 0.092(5) 0.011(4) 0.016(4) -0.003(3)
C5 0.041(3) 0.052(4) 0.055(4) 0.004(3) 0.008(3) 0.007(3)
C6 0.052(4) 0.076(5) 0.033(3) 0.004(3) 0.006(3) 0.002(3)
C7 0.067(4) 0.070(4) 0.035(3) -0.004(3) 0.012(3) 0.003(3)
C8 0.049(3) 0.066(4) 0.041(3) 0.002(3) -0.017(3) 0.008(3)
C9 0.040(3) 0.060(4) 0.034(3) 0.004(3) -0.011(2) -0.007(3)
C10 0.052(4) 0.062(4) 0.068(4) 0.003(3) 0.000(3) -0.006(3)
C11 0.050(4) 0.083(5) 0.060(4) 0.003(4) 0.009(3) -0.006(4)
C12 0.064(4) 0.082(6) 0.060(4) -0.017(4) -0.009(4) 0.015(4)
C13 0.080(5) 0.059(4) 0.081(5) 0.009(4) -0.019(4) 0.005(4)
C14 0.050(4) 0.068(4) 0.053(4) 0.017(3) -0.005(3) 0.002(3)
C15 0.068(4) 0.065(4) 0.059(4) -0.008(3) -0.010(3) 0.004(3)
C16 0.050(3) 0.051(4) 0.036(3) -0.004(3) -0.011(3) 0.006(3)
C17 0.042(3) 0.048(4) 0.057(4) 0.008(3) -0.006(3) -0.001(3)
C18 0.085(5) 0.060(4) 0.078(5) -0.003(4) 0.011(4) -0.005(4)
C19 0.046(3) 0.064(4) 0.054(3) -0.017(3) -0.006(3) -0.007(3)
C20 0.043(4) 0.112(6) 0.061(4) -0.010(4) -0.013(3) 0.010(4)
C21 0.056(4) 0.093(5) 0.049(4) -0.012(4) -0.008(3) 0.024(4)
C22 0.074(5) 0.112(6) 0.054(4) -0.012(4) -0.019(4) 0.033(4)
C23 0.146(9) 0.095(7) 0.059(5) -0.007(5) -0.022(6) 0.058(6)
C24 0.157(9) 0.080(6) 0.046(4) -0.001(4) -0.012(5) 0.018(6)
C25 0.100(6) 0.092(6) 0.072(5) 0.003(5) -0.001(5) 0.005(5)
C26 0.060(4) 0.072(5) 0.053(4) -0.017(3) 0.004(3) 0.018(3)
C27 0.097(6) 0.188(10) 0.078(6) -0.063(6) -0.011(5) 0.061(6)
C28 0.047(4) 0.071(4) 0.046(3) -0.019(3) 0.007(3) -0.003(3)
C291 0.082(8) 0.098(9) 0.071(7) -0.004(7) -0.004(6) 0.009(7)
C292 0.066(12) 0.062(12) 0.027(9) -0.013(8) -0.005(8) 0.016(10)
Cl 0.1212(19) 0.0855(15) 0.0842(15) 0.0213(12) -0.0497(13) -0.0411(14)
O2 0.270(10) 0.203(8) 0.080(5) -0.018(5) -0.052(6) -0.072(7)
O3 0.244(9) 0.121(5) 0.166(6) 0.040(5) -0.123(6) -0.111(6)
O4 0.262(12) 0.113(6) 0.354(14) 0.106(8) -0.148(10) -0.029(7)
O5 0.233(12) 0.447(21) 0.235(12) -0.041(13) 0.024(10) -0.182(14)

loop_
_atom_site_label
_atom_site_type_symbol
_atom_site_fract_x
_atom_site_fract_y
_atom_site_fract_z
_atom_site_U_iso_or_equiv
_atom_site_thermal_displace_type
_atom_site_occupancy
_atom_site_calc_flag
_atom_site_refinement_flags
Co Co 0.13785(7) 0.83419(3) 0.28556(6) 0.0413(2) Uani 1 d .
O1 O -0.0363(4) 0.77843(14) 0.4273(3) 0.0646(12) Uani 1 d .
N1 N 0.2664(5) 0.88650(16) 0.2316(4) 0.0474(12) Uani 1 d .
N2 N 0.1693(4) 0.79558(16) 0.1511(3) 0.0418(11) Uani 1 d .
N3 N -0.0407(4) 0.87171(16) 0.2189(3) 0.0435(11) Uani 1 d .
H3N H -0.0048 0.8947 0.1718 0.052 Uiso 1 calc R
N4 N 0.0324(5) 0.78119(17) 0.3304(4) 0.0472(11) Uani 1 d .
N5 N 0.0810(5) 0.86680(18) 0.4290(4) 0.0542(13) Uani 1 d .
H5NA H 0.0308 0.8466 0.4729 0.065 Uiso 1 calc R
H5NB H 0.1586 0.8748 0.4701 0.065 Uiso 1 calc R
N6 N -0.0740(6) 0.9225(2) -0.0018(5) 0.0727(16) Uani 1 d .
C1 C 0.3316(6) 0.9146(2) 0.3109(6) 0.0582(17) Uani 1 d .
H1 H 0.3142 0.9094 0.3897 0.070 Uiso 1 calc R
C2 C 0.4230(7) 0.9507(2) 0.2808(8) 0.073(2) Uani 1 d .
H2 H 0.4665 0.9690 0.3382 0.087 Uiso 1 calc R
C3 C 0.4482(7) 0.9589(3) 0.1652(8) 0.082(2) Uani 1 d .
H3 H 0.5078 0.9834 0.1427 0.099 Uiso 1 calc R
C4 C 0.3845(7) 0.9304(2) 0.0821(7) 0.0678(19) Uani 1 d .
H4 H 0.4015 0.9355 0.0032 0.081 Uiso 1 calc R
C5 C 0.2947(6) 0.8940(2) 0.1166(5) 0.0493(14) Uani 1 d .
C6 C 0.2328(6) 0.8624(2) 0.0274(5) 0.0538(15) Uani 1 d .
H6A H 0.2742 0.8700 -0.0475 0.065 Uiso 1 calc R
H6B H 0.1330 0.8692 0.0214 0.065 Uiso 1 calc R
C7 C 0.2514(7) 0.8098(2) 0.0496(5) 0.0573(16) Uani 1 d .
H7A H 0.2206 0.7919 -0.0185 0.069 Uiso 1 calc R
H7B H 0.3500 0.8028 0.0636 0.069 Uiso 1 calc R
C8 C 0.2977(6) 0.8045(2) 0.3813(5) 0.0524(15) Uani 1 d .
H8A H 0.3597 0.8300 0.4063 0.063 Uiso 1 calc R
H8B H 0.2572 0.7910 0.4513 0.063 Uiso 1 calc R
C9 C 0.3850(6) 0.7676(2) 0.3270(4) 0.0444(14) Uani 1 d .
C10 C 0.4997(6) 0.7791(2) 0.2580(5) 0.0608(17) Uani 1 d .
H10 H 0.5210 0.8109 0.2447 0.073 Uiso 1 calc R
C11 C 0.5819(7) 0.7446(3) 0.2092(5) 0.0647(18) Uani 1 d .
H11 H 0.6572 0.7535 0.1627 0.078 Uiso 1 calc R
C12 C 0.5557(7) 0.6980(3) 0.2273(6) 0.0688(19) Uani 1 d .
H12 H 0.6136 0.6750 0.1947 0.083 Uiso 1 calc R
C13 C 0.4435(8) 0.6848(3) 0.2941(6) 0.073(2) Uani 1 d .
H13 H 0.4233 0.6528 0.3062 0.088 Uiso 1 calc R
C14 C 0.3613(6) 0.7197(2) 0.3430(5) 0.0571(16) Uani 1 d .
H14 H 0.2860 0.7105 0.3890 0.069 Uiso 1 calc R
C15 C 0.1431(7) 0.7147(2) 0.0699(5) 0.0643(18) Uani 1 d .
H15A H 0.2402 0.7144 0.0476 0.096 Uiso 1 calc R
H15B H 0.0852 0.7205 0.0022 0.096 Uiso 1 calc R
H15C H 0.1190 0.6845 0.1033 0.096 Uiso 1 calc R
C16 C 0.1199(6) 0.7529(2) 0.1575(4) 0.0455(13) Uani 1 d .
C17 C 0.0361(6) 0.7438(2) 0.2605(5) 0.0488(14) Uani 1 d .
C18 C -0.0366(7) 0.6990(2) 0.2904(6) 0.074(2) Uani 1 d .
H18A H -0.0054 0.6884 0.3660 0.111 Uiso 1 calc R
H18B H -0.0155 0.6752 0.2331 0.111 Uiso 1 calc R
H18C H -0.1362 0.7044 0.2916 0.111 Uiso 1 calc R
C19 C -0.1367(6) 0.8438(2) 0.1425(5) 0.0549(16) Uani 1 d .
H19A H -0.1812 0.8196 0.1898 0.066 Uiso 1 calc R
H19B H -0.0806 0.8276 0.0845 0.066 Uiso 1 calc R
C20 C -0.2524(6) 0.8717(3) 0.0784(6) 0.072(2) Uani 1 d .
H20A H -0.3175 0.8491 0.0436 0.086 Uiso 1 calc R
H20B H -0.3040 0.8900 0.1356 0.086 Uiso 1 calc R
C21 C -0.2039(7) 0.9046(3) -0.0145(6) 0.0659(19) Uani 1 d .
C22 C -0.2869(8) 0.9150(3) -0.1094(6) 0.080(2) Uani 1 d .
H22 H -0.3771 0.9024 -0.1157 0.096 Uiso 1 calc R
C23 C -0.2355(12) 0.9443(3) -0.1952(7) 0.100(3) Uani 1 d .
H23 H -0.2908 0.9515 -0.2603 0.120 Uiso 1 calc R
C24 C -0.1042(12) 0.9626(3) -0.1849(6) 0.094(3) Uani 1 d .
H24 H -0.0675 0.9823 -0.2421 0.113 Uiso 1 calc R
C25 C -0.0272(9) 0.9509(3) -0.0871(7) 0.088(2) Uani 1 d .
H25 H 0.0629 0.9635 -0.0795 0.106 Uiso 1 calc R
C26 C -0.0035(7) 0.9100(2) 0.4070(5) 0.0616(17) Uani 1 d .
H26 H 0.0592 0.9342 0.3743 0.074 Uiso 1 calc R
C27 C -0.0639(9) 0.9301(3) 0.5191(6) 0.121(4) Uani 1 d .
H27A H 0.0111 0.9411 0.5688 0.182 Uiso 1 calc R
H27B H -0.1157 0.9057 0.5586 0.182 Uiso 1 calc R
H27C H -0.1256 0.9561 0.5007 0.182 Uiso 1 calc R
C28 C -0.1142(6) 0.8981(2) 0.3141(5) 0.0547(16) Uani 1 d .
C291 C -0.2303(11) 0.8711(4) 0.3682(9) 0.084(3) Uani 0.67 d P
H29A H -0.1931 0.8432 0.4058 0.126 Uiso 0.67 calc PR
H29B H -0.2969 0.8618 0.3090 0.126 Uiso 0.67 calc PR
H29C H -0.2761 0.8906 0.4251 0.126 Uiso 0.67 calc PR
C292 C -0.1794(19) 0.9394(6) 0.2800(13) 0.051(5) Uani 0.33 d P
H29D H -0.1867 0.9604 0.3458 0.077 Uiso 0.33 calc PR
H29E H -0.2717 0.9323 0.2503 0.077 Uiso 0.33 calc PR
H29F H -0.1254 0.9545 0.2200 0.077 Uiso 0.33 calc PR
Cl Cl -0.6514(3) 0.93098(8) -0.3372(2) 0.0973(8) Uani 1 d .
O2 O -0.6200(10) 0.9335(3) -0.2253(6) 0.185(4) Uani 1 d .
O3 O -0.7148(9) 0.8906(2) -0.3735(6) 0.178(4) Uani 1 d .
O4 O -0.6942(12) 0.9683(3) -0.3973(11) 0.244(6) Uani 1 d .
O5 O -0.5151(14) 0.9298(6) -0.3826(11) 0.305(8) Uani 1 d .

loop_
_atom_type_symbol
_atom_type_description
_atom_type_scat_dispersion_real
_atom_type_scat_dispersion_imag
_atom_type_scat_source
C C 0.0033 0.0016 'International Tables Vol C Tables 4.2.6.8 and 6.1.1.4'
Co Co 0.3494 0.9721 'International Tables Vol C Tables 4.2.6.8 and 6.1.1.4'
Cl Cl 0.1484 0.1585 'International Tables Vol C Tables 4.2.6.8 and 6.1.1.4'
O O 0.0106 0.0060 'International Tables Vol C Tables 4.2.6.8 and 6.1.1.4'
N N 0.0061 0.0033 'International Tables Vol C Tables 4.2.6.8 and 6.1.1.4'
H H 0.0000 0.0000 'International Tables Vol C Tables 4.2.6.8 and 6.1.1.4'

loop_
_geom_angle_atom_site_label_1
_geom_angle_atom_site_label_2
_geom_angle_atom_site_label_3
_geom_angle
N4 Co N2 81.8(2)
N4 Co N5 89.4(2)
N2 Co N5 170.9(2)
N4 Co N1 174.1(2)
N2 Co N1 93.90(19)
N5 Co N1 95.06(19)
N4 Co C8 85.8(2)
N2 Co C8 94.5(2)
N5 Co C8 87.3(2)
N1 Co C8 90.6(2)
N4 Co N3 93.70(18)
N2 Co N3 97.10(17)
N5 Co N3 80.97(18)
N1 Co N3 90.77(17)
C8 Co N3 168.22(19)
C1 N1 C5 117.7(5)
C1 N1 Co 119.9(4)
C5 N1 Co 122.4(4)
C16 N2 C7 119.8(5)
C16 N2 Co 115.0(4)
C7 N2 Co 125.0(4)
C19 N3 C28 113.7(4)
C19 N3 Co 115.7(3)
C28 N3 Co 111.2(3)
O1 N4 C17 119.1(5)
O1 N4 Co 124.0(4)
C17 N4 Co 116.8(4)
C26 N5 Co 113.3(3)
C21 N6 C25 117.2(6)
N1 C1 C2 123.3(6)
C3 C2 C1 118.8(7)
C2 C3 C4 119.3(7)
C3 C4 C5 119.9(7)
N1 C5 C4 121.0(6)
N1 C5 C6 119.7(5)
C4 C5 C6 119.3(6)
C5 C6 C7 115.4(5)
N2 C7 C6 109.8(5)
C9 C8 Co 118.8(4)
C14 C9 C10 115.6(6)
C14 C9 C8 122.7(5)
C10 C9 C8 121.7(6)
C11 C10 C9 121.5(6)
C12 C11 C10 121.2(6)
C11 C12 C13 119.7(6)
C12 C13 C14 118.8(7)
C13 C14 C9 123.3(6)
N2 C16 C17 114.5(5)
N2 C16 C15 125.2(5)
C17 C16 C15 120.3(5)
N4 C17 C16 111.5(5)
N4 C17 C18 121.5(5)
C16 C17 C18 127.0(6)
N3 C19 C20 116.6(5)
C21 C20 C19 115.7(5)
N6 C21 C22 122.0(7)
N6 C21 C20 116.6(6)
C22 C21 C20 121.3(7)
C21 C22 C23 119.2(8)
C24 C23 C22 119.9(8)
C23 C24 C25 117.8(9)
N6 C25 C24 123.9(8)
N5 C26 C27 111.8(6)
N5 C26 C28 108.0(5)
C27 C26 C28 113.9(5)
C292 C28 C291 102.5(9)
C292 C28 N3 115.3(8)
C291 C28 N3 113.8(6)
C292 C28 C26 108.7(8)
C291 C28 C26 109.5(6)
N3 C28 C26 107.0(4)
O2 Cl O4 122.2(7)
O2 Cl O3 116.2(5)
O4 Cl O3 112.0(5)
O2 Cl O5 99.2(7)
O4 Cl O5 96.2(8)
O3 Cl O5 106.2(7)

loop_
_geom_bond_atom_site_label_1
_geom_bond_atom_site_label_2
_geom_bond_distance
Co N4 1.8711(46)
Co N2 1.9093(40)
Co N5 1.9608(42)
Co N1 2.0138(45)
Co C8 2.0441(51)
Co N3 2.1347(42)
O1 N4 1.2953(51)
N1 C1 1.3488(69)
N1 C5 1.3625(68)
N2 C16 1.2901(66)
N2 C7 1.4616(65)
N3 C19 1.4826(63)
N3 C28 1.4971(65)
N4 C17 1.3223(68)
N5 C26 1.4778(72)
N6 C21 1.3412(82)
N6 C25 1.3416(86)
C1 C2 1.3824(85)
C2 C3 1.3670(98)
C3 C4 1.3783(96)
C4 C5 1.3926(78)
C5 C6 1.4717(78)
C6 C7 1.5123(77)
C8 C9 1.4698(75)
C9 C14 1.3788(78)
C9 C10 1.3922(75)
C10 C11 1.3676(84)
C11 C12 1.3504(90)
C12 C13 1.3704(95)
C13 C14 1.3779(86)
C15 C16 1.4888(75)
C16 C17 1.4530(74)
C17 C18 1.4771(81)
C19 C20 1.5317(77)
C20 C21 1.4868(92)
C21 C22 1.3677(85)
C22 C23 1.3756(109)
C23 C24 1.3553(116)
C24 C25 1.3706(100)
C26 C27 1.5185(82)
C26 C28 1.5272(81)
C28 C292 1.3707(163)
C28 C291 1.4828(114)
Cl O2 1.3139(63)
Cl O4 1.3173(73)
Cl O3 1.3486(55)
Cl O5 1.4026(125)
